data_2213519
loop_
_publ_author_name
'Oxana B. Flekhter'
'Natalya I. Medvedeva'
'Kyrill Yu. Suponitsky'

_publ_section_title
;(9<i>R</i>,15<i>R</i>)-Methyl
 3,15-diacetyl-4-(2-cyanoethyl)-4,9,10-trimethylperhydrocyclopenta[<i>a</i>]phenanthrene-13-carboxylate
;
_journal_coeditor_code RK2010
_journal_issue 5
_journal_name_full 'Acta Crystallographica Section E'
_journal_page_first o2603
_journal_page_last o2603
_journal_paper_doi 10.1107/S1600536807018223
_journal_volume 63
_journal_year 2007
_chemical_formula_iupac 'C29 H43 N O4'
_chemical_formula_moiety 'C29 H43 N O4'
_chemical_formula_sum 'C29 H43 N O4'
_chemical_formula_weight 469.64
_chemical_name_systematic
;
(9R,15R)-Methyl 3,15-diacetyl-4-(2-cyanoethyl)-4,9,10-
trimethylperhydrocyclopenta[a]phenanthrene-13-carboxylate
;
_space_group_IT_number 4
_symmetry_cell_setting monoclinic
_symmetry_space_group_name_Hall 'P 2yb'
_symmetry_space_group_name_H-M 'P 1 21 1'
_atom_sites_solution_hydrogens geom
_atom_sites_solution_primary direct
_atom_sites_solution_secondary difmap
_audit_creation_method SHELXL-97
_cell_angle_alpha 90.00
_cell_angle_beta 103.2030(10)
_cell_angle_gamma 90.00
_cell_formula_units_Z 2
_cell_length_a 9.6438(6)
_cell_length_b 8.9672(5)
_cell_length_c 15.0549(9)
_cell_measurement_reflns_used 4959
_cell_measurement_temperature 100(2)
_cell_measurement_theta_max 29.4
_cell_measurement_theta_min 2.3
_cell_volume 1267.50(13)
_computing_cell_refinement APEX2
_computing_data_collection 'APEX2 (Bruker, 2005)'
_computing_data_reduction APEX2
_computing_molecular_graphics SHELXTL
_computing_publication_material SHELXTL
_computing_structure_refinement SHELXTL
_computing_structure_solution 'SHELXTL (Sheldrick, 1998)'
_diffrn_ambient_temperature 100(2)
_diffrn_measured_fraction_theta_full 0.991
_diffrn_measured_fraction_theta_max 0.991
_diffrn_measurement_device_type 'Bruker SMART APEX2 CCD area-detector'
_diffrn_measurement_method '\f and \w'
_diffrn_radiation_monochromator graphite
_diffrn_radiation_source 'fine-focus sealed tube'
_diffrn_radiation_type MoK\a
_diffrn_radiation_wavelength 0.71073
_diffrn_reflns_av_R_equivalents 0.0435
_diffrn_reflns_av_sigmaI/netI 0.0432
_diffrn_reflns_limit_h_max 13
_diffrn_reflns_limit_h_min -13
_diffrn_reflns_limit_k_max 12
_diffrn_reflns_limit_k_min -12
_diffrn_reflns_limit_l_max 21
_diffrn_reflns_limit_l_min -21
_diffrn_reflns_number 22169
_diffrn_reflns_theta_full 30.11
_diffrn_reflns_theta_max 30.11
_diffrn_reflns_theta_min 2.17
_diffrn_standards_decay_% 0
_diffrn_standards_number 0
_exptl_absorpt_coefficient_mu 0.080
_exptl_absorpt_correction_type none
_exptl_crystal_colour colorless
_exptl_crystal_density_diffrn 1.231
_exptl_crystal_density_method 'not measured'
_exptl_crystal_description prism
_exptl_crystal_F_000 512
_exptl_crystal_size_max 0.35
_exptl_crystal_size_mid 0.25
_exptl_crystal_size_min 0.20
_refine_diff_density_max 0.277
_refine_diff_density_min -0.155
_refine_ls_abs_structure_details 'Flack (1983)'
_refine_ls_abs_structure_Flack 0(10)
_refine_ls_extinction_method none
_refine_ls_goodness_of_fit_ref 1.037
_refine_ls_hydrogen_treatment constr
_refine_ls_matrix_type full
_refine_ls_number_parameters 313
_refine_ls_number_reflns 3928
_refine_ls_number_restraints 1
_refine_ls_restrained_S_all 1.037
_refine_ls_R_factor_all 0.0477
_refine_ls_R_factor_gt 0.0355
_refine_ls_shift/su_max 0.001
_refine_ls_shift/su_mean 0.000
_refine_ls_structure_factor_coef Fsqd
_refine_ls_weighting_details 'calc w=1/[\s^2^(Fo^2^)+(0.034P)^2^] where P=(Fo^2^+2Fc^2^)/3'
_refine_ls_weighting_scheme calc
_refine_ls_wR_factor_gt 0.0718
_refine_ls_wR_factor_ref 0.0746
_reflns_number_gt 3240
_reflns_number_total 3928
_reflns_threshold_expression I>2\s(I)
_cod_data_source_file rk2010.cif
_cod_data_source_block I
_cod_depositor_comments
;
The following automatic conversions were performed:
'_symmetry_cell_setting' value 'Monoclinic' changed to 'monoclinic'
according to '/home/saulius/struct/CIF-dictionaries/cif_core.dic'
dictionary named 'cif_core.dic' version 2.4.1 from 2010-06-29.

Automatic conversion script
Id: cif_fix_enum 1527 2010-12-29 10:47:43Z saulius 

The following automatic conversions were performed:

'_symmetry_cell_setting' value 'Monoclinic' changed to 'monoclinic'
according to /home/saulius/struct/CIF-dictionaries/cif_core.dic
dictionary named 'cif_core.dic' version 2.4.1 from 2010-06-29.

Automatic conversion script
Id: cif_fix_values 1715 2011-07-08 13:25:40Z adriana 
;
_cod_original_sg_symbol_H-M 'P 21'
_cod_database_code 2213519
_cod_database_fobs_code 2213519

loop_
_symmetry_equiv_pos_as_xyz
'x, y, z'
'-x, y+1/2, -z'

loop_
_atom_site_type_symbol
_atom_site_label
_atom_site_fract_x
_atom_site_fract_y
_atom_site_fract_z
_atom_site_U_iso_or_equiv
_atom_site_adp_type
_atom_site_calc_flag
_atom_site_refinement_flags
_atom_site_occupancy
O O1 0.81804(13) 0.42597(15) 0.44072(9) 0.0291(3) Uani d . 1
O O2 -0.01272(14) 0.91331(16) -0.01542(8) 0.0284(3) Uani d . 1
O O3 -0.08700(14) 0.88309(15) 0.32481(9) 0.0290(3) Uani d . 1
O O4 -0.04260(14) 1.11365(15) 0.38054(9) 0.0254(3) Uani d . 1
N N1 0.58447(18) 0.2989(2) 0.00197(10) 0.0312(4) Uani d . 1
C C1 0.56180(17) 0.41733(19) 0.21485(10) 0.0168(3) Uani d . 1
H H1A 0.6443 0.3509 0.2375 0.020 Uiso calc R 1
H H1B 0.4765 0.3531 0.1967 0.020 Uiso calc R 1
C C2 0.5850(2) 0.4973(2) 0.12878(12) 0.0234(4) Uani d . 1
H H2A 0.5073 0.5700 0.1072 0.028 Uiso calc R 1
H H2B 0.6763 0.5526 0.1435 0.028 Uiso calc R 1
C C3 0.58753(19) 0.3876(2) 0.05651(12) 0.0228(4) Uani d . 1
C C4 0.81035(18) 0.5007(2) 0.37217(12) 0.0210(4) Uani d . 1
C C5 0.68342(17) 0.60158(19) 0.33681(11) 0.0168(3) Uani d . 1
H H5A 0.7066 0.6631 0.2867 0.020 Uiso calc R 1
C C6 0.66693(17) 0.70940(19) 0.41249(11) 0.0169(3) Uani d . 1
H H6A 0.6377 0.6534 0.4619 0.020 Uiso calc R 1
H H6B 0.7596 0.7578 0.4385 0.020 Uiso calc R 1
C C7 0.55630(17) 0.82771(18) 0.37542(11) 0.0162(3) Uani d . 1
H H7A 0.5910 0.8890 0.3303 0.019 Uiso calc R 1
H H7B 0.5464 0.8942 0.4261 0.019 Uiso calc R 1
C C8 0.40807(17) 0.76478(18) 0.32973(10) 0.0136(3) Uani d . 1
C C9 0.42655(17) 0.63972(18) 0.25990(11) 0.0143(3) Uani d . 1
H H9A 0.4628 0.6940 0.2117 0.017 Uiso calc R 1
C C10 0.54217(17) 0.51798(18) 0.29564(11) 0.0145(3) Uani d . 1
C C11 0.28304(17) 0.57591(19) 0.20955(11) 0.0179(3) Uani d . 1
H H11A 0.2988 0.5012 0.1644 0.021 Uiso calc R 1
H H11B 0.2376 0.5246 0.2538 0.021 Uiso calc R 1
C C12 0.18349(18) 0.69727(19) 0.16060(11) 0.0178(3) Uani d . 1
H H12A 0.0894 0.6531 0.1331 0.021 Uiso calc R 1
H H12B 0.2228 0.7396 0.1108 0.021 Uiso calc R 1
C C13 0.16510(17) 0.82152(18) 0.22637(11) 0.0148(3) Uani d . 1
H H13A 0.1242 0.7750 0.2751 0.018 Uiso calc R 1
C C14 0.31060(16) 0.89212(18) 0.27426(10) 0.0139(3) Uani d . 1
C C15 0.28187(18) 1.02064(18) 0.33786(11) 0.0169(3) Uani d . 1
H H15A 0.2451 0.9768 0.3883 0.020 Uiso calc R 1
H H15B 0.3732 1.0706 0.3651 0.020 Uiso calc R 1
C C16 0.17522(18) 1.13830(19) 0.28897(12) 0.0194(4) Uani d . 1
H H16A 0.1607 1.2151 0.3332 0.023 Uiso calc R 1
H H16B 0.2136 1.1880 0.2410 0.023 Uiso calc R 1
C C17 0.03325(17) 1.06386(19) 0.24615(12) 0.0176(3) Uani d . 1
C C18 0.06059(17) 0.94109(19) 0.18050(11) 0.0168(3) Uani d . 1
H H18A 0.1074 0.9921 0.1360 0.020 Uiso calc R 1
C C19 -0.08772(17) 0.8938(2) 0.12546(11) 0.0201(3) Uani d . 1
H H19A -0.1244 0.8084 0.1562 0.024 Uiso calc R 1
C C20 -0.09095(18) 0.85498(19) 0.02707(12) 0.0210(4) Uani d . 1
C C21 -0.1825(2) 1.0356(2) 0.12690(14) 0.0275(4) Uani d . 1
H H21A -0.2235 1.0706 0.0640 0.033 Uiso calc R 1
H H21B -0.2613 1.0130 0.1569 0.033 Uiso calc R 1
C C22 -0.08328(19) 1.1552(2) 0.18104(13) 0.0239(4) Uani d . 1
H H22A -0.1353 1.2198 0.2157 0.029 Uiso calc R 1
H H22B -0.0415 1.2181 0.1398 0.029 Uiso calc R 1
C C23 0.92889(19) 0.5040(2) 0.32213(13) 0.0259(4) Uani d . 1
H H23A 0.9981 0.4255 0.3460 0.039 Uiso calc R 1
H H23B 0.9762 0.6014 0.3309 0.039 Uiso calc R 1
H H23C 0.8895 0.4873 0.2569 0.039 Uiso calc R 1
C C24 0.50213(17) 0.4071(2) 0.36394(11) 0.0181(3) Uani d . 1
H H24A 0.5646 0.3197 0.3698 0.027 Uiso calc R 1
H H24B 0.4029 0.3757 0.3419 0.027 Uiso calc R 1
H H24C 0.5135 0.4554 0.4236 0.027 Uiso calc R 1
C C25 0.34075(17) 0.7021(2) 0.40602(11) 0.0168(3) Uani d . 1
H H25A 0.4138 0.6500 0.4514 0.025 Uiso calc R 1
H H25B 0.2644 0.6322 0.3795 0.025 Uiso calc R 1
H H25C 0.3015 0.7843 0.4355 0.025 Uiso calc R 1
C C26 0.38475(18) 0.96652(19) 0.20385(11) 0.0178(3) Uani d . 1
H H26A 0.3136 1.0193 0.1577 0.027 Uiso calc R 1
H H26B 0.4307 0.8896 0.1742 0.027 Uiso calc R 1
H H26C 0.4567 1.0375 0.2353 0.027 Uiso calc R 1
C C27 -0.03637(17) 1.0043(2) 0.32057(12) 0.0200(4) Uani d . 1
C C28 -0.1174(2) 1.0780(2) 0.45091(13) 0.0275(4) Uani d . 1
H H28A -0.1034 1.1585 0.4961 0.041 Uiso calc R 1
H H28B -0.0802 0.9845 0.4808 0.041 Uiso calc R 1
H H28C -0.2193 1.0669 0.4235 0.041 Uiso calc R 1
C C29 -0.2014(2) 0.7430(2) -0.01687(13) 0.0277(4) Uani d . 1
H H29A -0.2181 0.7514 -0.0834 0.042 Uiso calc R 1
H H29B -0.2904 0.7623 0.0021 0.042 Uiso calc R 1
H H29C -0.1676 0.6422 0.0020 0.042 Uiso calc R 1

loop_
_atom_site_aniso_label
_atom_site_aniso_U_11
_atom_site_aniso_U_22
_atom_site_aniso_U_33
_atom_site_aniso_U_12
_atom_site_aniso_U_13
_atom_site_aniso_U_23
O1 0.0249(7) 0.0290(7) 0.0327(7) 0.0033(6) 0.0051(6) 0.0120(6)
O2 0.0330(7) 0.0298(7) 0.0219(6) -0.0016(7) 0.0050(6) 0.0015(6)
O3 0.0333(7) 0.0242(7) 0.0345(7) -0.0056(6) 0.0180(6) -0.0054(6)
O4 0.0321(7) 0.0211(7) 0.0276(7) -0.0016(6) 0.0163(6) -0.0035(5)
N1 0.0383(10) 0.0336(10) 0.0241(8) 0.0031(8) 0.0121(8) -0.0035(7)
C1 0.0196(8) 0.0145(8) 0.0172(8) 0.0024(7) 0.0062(6) 0.0001(7)
C2 0.0327(10) 0.0205(9) 0.0186(8) 0.0027(8) 0.0090(7) 0.0002(7)
C3 0.0252(9) 0.0276(10) 0.0175(8) 0.0071(8) 0.0090(7) 0.0035(8)
C4 0.0190(8) 0.0182(8) 0.0257(9) -0.0024(7) 0.0051(7) -0.0020(7)
C5 0.0160(8) 0.0187(8) 0.0164(8) 0.0007(7) 0.0050(6) 0.0020(7)
C6 0.0144(8) 0.0188(8) 0.0167(8) -0.0024(7) 0.0017(6) -0.0007(7)
C7 0.0176(8) 0.0163(8) 0.0148(7) -0.0026(7) 0.0038(6) -0.0023(7)
C8 0.0148(8) 0.0144(8) 0.0126(7) -0.0009(6) 0.0046(6) -0.0011(6)
C9 0.0168(8) 0.0132(8) 0.0132(7) 0.0005(6) 0.0042(6) -0.0004(6)
C10 0.0158(7) 0.0137(8) 0.0146(7) 0.0016(6) 0.0045(6) 0.0009(6)
C11 0.0177(8) 0.0159(8) 0.0183(8) 0.0028(7) 0.0005(7) -0.0034(7)
C12 0.0171(8) 0.0175(8) 0.0172(8) 0.0019(7) 0.0009(7) -0.0038(7)
C13 0.0153(8) 0.0138(8) 0.0162(7) 0.0007(6) 0.0053(6) -0.0018(6)
C14 0.0153(7) 0.0132(7) 0.0135(7) -0.0010(6) 0.0039(6) -0.0024(6)
C15 0.0197(8) 0.0151(8) 0.0168(8) -0.0006(7) 0.0062(7) -0.0031(7)
C16 0.0208(9) 0.0155(8) 0.0233(9) 0.0001(7) 0.0081(7) -0.0025(7)
C17 0.0179(8) 0.0144(8) 0.0209(8) 0.0005(7) 0.0053(7) -0.0028(7)
C18 0.0157(8) 0.0171(8) 0.0181(8) 0.0020(7) 0.0048(6) -0.0018(7)
C19 0.0168(8) 0.0203(9) 0.0222(8) 0.0045(7) 0.0026(7) -0.0011(7)
C20 0.0190(8) 0.0194(9) 0.0217(8) 0.0072(7) -0.0015(7) 0.0010(7)
C21 0.0211(9) 0.0275(10) 0.0318(10) 0.0083(8) 0.0016(8) -0.0062(8)
C22 0.0227(9) 0.0201(9) 0.0291(10) 0.0063(7) 0.0062(8) 0.0010(8)
C23 0.0207(9) 0.0257(9) 0.0323(10) 0.0032(8) 0.0079(8) -0.0006(8)
C24 0.0180(8) 0.0188(8) 0.0177(8) -0.0007(7) 0.0046(6) 0.0032(7)
C25 0.0191(8) 0.0176(8) 0.0156(8) -0.0012(7) 0.0077(7) 0.0002(7)
C26 0.0186(8) 0.0180(8) 0.0186(8) 0.0003(7) 0.0076(7) 0.0017(7)
C27 0.0172(8) 0.0205(9) 0.0228(9) 0.0032(7) 0.0057(7) -0.0020(7)
C28 0.0304(10) 0.0292(10) 0.0271(10) -0.0017(9) 0.0157(8) -0.0041(8)
C29 0.0277(10) 0.0271(10) 0.0260(9) 0.0001(8) 0.0015(8) -0.0047(8)

loop_
_atom_type_symbol
_atom_type_description
_atom_type_scat_dispersion_real
_atom_type_scat_dispersion_imag
_atom_type_scat_source
C C 0.0033 0.0000 'International Tables Vol C Tables 4.2.6.8 and 6.1.1.4'
H H 0.0000 0.0000 'International Tables Vol C Tables 4.2.6.8 and 6.1.1.4'
N N 0.0061 0.0000 'International Tables Vol C Tables 4.2.6.8 and 6.1.1.4'
O O 0.0106 0.0000 'International Tables Vol C Tables 4.2.6.8 and 6.1.1.4'

loop_
_geom_angle_atom_site_label_1
_geom_angle_atom_site_label_2
_geom_angle_atom_site_label_3
_geom_angle
C27 O4 C28 115.91(14)
C2 C1 C10 116.92(14)
C2 C1 H1A 108.1
C10 C1 H1A 108.1
C2 C1 H1B 108.1
C10 C1 H1B 108.1
H1A C1 H1B 107.3
C3 C2 C1 109.90(15)
C3 C2 H2A 109.7
C1 C2 H2A 109.7
C3 C2 H2B 109.7
C1 C2 H2B 109.7
H2A C2 H2B 108.2
N1 C3 C2 176.7(2)
O1 C4 C23 121.87(16)
O1 C4 C5 120.88(15)
C23 C4 C5 117.17(16)
C4 C5 C6 109.15(13)
C4 C5 C10 114.57(14)
C6 C5 C10 111.78(13)
C4 C5 H5A 107.0
C6 C5 H5A 107.0
C10 C5 H5A 107.0
C7 C6 C5 110.60(13)
C7 C6 H6A 109.5
C5 C6 H6A 109.5
C7 C6 H6B 109.5
C5 C6 H6B 109.5
H6A C6 H6B 108.1
C6 C7 C8 114.19(13)
C6 C7 H7A 108.7
C8 C7 H7A 108.7
C6 C7 H7B 108.7
C8 C7 H7B 108.7
H7A C7 H7B 107.6
C7 C8 C25 107.74(13)
C7 C8 C9 108.85(12)
C25 C8 C9 111.53(13)
C7 C8 C14 110.34(12)
C25 C8 C14 110.66(12)
C9 C8 C14 107.72(12)
C11 C9 C10 113.73(13)
C11 C9 C8 111.70(12)
C10 C9 C8 116.58(13)
C11 C9 H9A 104.4
C10 C9 H9A 104.4
C8 C9 H9A 104.4
C24 C10 C5 112.04(13)
C24 C10 C1 103.90(13)
C5 C10 C1 109.78(12)
C24 C10 C9 114.32(12)
C5 C10 C9 106.93(13)
C1 C10 C9 109.83(13)
C12 C11 C9 111.78(14)
C12 C11 H11A 109.3
C9 C11 H11A 109.3
C12 C11 H11B 109.3
C9 C11 H11B 109.3
H11A C11 H11B 107.9
C11 C12 C13 111.15(13)
C11 C12 H12A 109.4
C13 C12 H12A 109.4
C11 C12 H12B 109.4
C13 C12 H12B 109.4
H12A C12 H12B 108.0
C18 C13 C12 112.46(13)
C18 C13 C14 110.86(13)
C12 C13 C14 111.76(12)
C18 C13 H13A 107.1
C12 C13 H13A 107.1
C14 C13 H13A 107.1
C26 C14 C13 111.35(12)
C26 C14 C15 105.92(13)
C13 C14 C15 108.43(12)
C26 C14 C8 110.92(12)
C13 C14 C8 108.25(12)
C15 C14 C8 111.97(12)
C16 C15 C14 113.91(13)
C16 C15 H15A 108.8
C14 C15 H15A 108.8
C16 C15 H15B 108.8
C14 C15 H15B 108.8
H15A C15 H15B 107.7
C17 C16 C15 109.82(14)
C17 C16 H16A 109.7
C15 C16 H16A 109.7
C17 C16 H16B 109.7
C15 C16 H16B 109.7
H16A C16 H16B 108.2
C16 C17 C27 110.18(14)
C16 C17 C18 108.34(13)
C27 C17 C18 112.85(14)
C16 C17 C22 119.19(14)
C27 C17 C22 105.82(13)
C18 C17 C22 100.24(13)
C13 C18 C19 119.12(14)
C13 C18 C17 113.83(13)
C19 C18 C17 105.54(13)
C13 C18 H18A 105.8
C19 C18 H18A 105.8
C17 C18 H18A 105.8
C20 C19 C18 113.49(13)
C20 C19 C21 108.51(14)
C18 C19 C21 103.96(14)
C20 C19 H19A 110.2
C18 C19 H19A 110.2
C21 C19 H19A 110.2
O2 C20 C29 121.30(16)
O2 C20 C19 122.69(16)
C29 C20 C19 115.98(15)
C22 C21 C19 106.17(14)
C22 C21 H21A 110.5
C19 C21 H21A 110.5
C22 C21 H21B 110.5
C19 C21 H21B 110.5
H21A C21 H21B 108.7
C21 C22 C17 103.90(14)
C21 C22 H22A 111.0
C17 C22 H22A 111.0
C21 C22 H22B 111.0
C17 C22 H22B 111.0
H22A C22 H22B 109.0
C4 C23 H23A 109.5
C4 C23 H23B 109.5
H23A C23 H23B 109.5
C4 C23 H23C 109.5
H23A C23 H23C 109.5
H23B C23 H23C 109.5
C10 C24 H24A 109.5
C10 C24 H24B 109.5
H24A C24 H24B 109.5
C10 C24 H24C 109.5
H24A C24 H24C 109.5
H24B C24 H24C 109.5
C8 C25 H25A 109.5
C8 C25 H25B 109.5
H25A C25 H25B 109.5
C8 C25 H25C 109.5
H25A C25 H25C 109.5
H25B C25 H25C 109.5
C14 C26 H26A 109.5
C14 C26 H26B 109.5
H26A C26 H26B 109.5
C14 C26 H26C 109.5
H26A C26 H26C 109.5
H26B C26 H26C 109.5
O3 C27 O4 123.00(15)
O3 C27 C17 127.48(16)
O4 C27 C17 109.38(15)
O4 C28 H28A 109.5
O4 C28 H28B 109.5
H28A C28 H28B 109.5
O4 C28 H28C 109.5
H28A C28 H28C 109.5
H28B C28 H28C 109.5
C20 C29 H29A 109.5
C20 C29 H29B 109.5
H29A C29 H29B 109.5
C20 C29 H29C 109.5
H29A C29 H29C 109.5
H29B C29 H29C 109.5

loop_
_geom_bond_atom_site_label_1
_geom_bond_atom_site_label_2
_geom_bond_distance
O1 C4 1.219(2)
O2 C20 1.213(2)
O3 C27 1.199(2)
O4 C27 1.344(2)
O4 C28 1.447(2)
N1 C3 1.139(2)
C1 C2 1.542(2)
C1 C10 1.560(2)
C1 H1A 0.9900
C1 H1B 0.9900
C2 C3 1.471(3)
C2 H2A 0.9900
C2 H2B 0.9900
C4 C23 1.506(2)
C4 C5 1.517(2)
C5 C6 1.530(2)
C5 C10 1.554(2)
C5 H5A 1.0000
C6 C7 1.518(2)
C6 H6A 0.9900
C6 H6B 0.9900
C7 C8 1.545(2)
C7 H7A 0.9900
C7 H7B 0.9900
C8 C25 1.548(2)
C8 C9 1.575(2)
C8 C14 1.589(2)
C9 C11 1.529(2)
C9 C10 1.565(2)
C9 H9A 1.0000
C10 C24 1.542(2)
C11 C12 1.525(2)
C11 H11A 0.9900
C11 H11B 0.9900
C12 C13 1.528(2)
C12 H12A 0.9900
C12 H12B 0.9900
C13 C18 1.525(2)
C13 C14 1.558(2)
C13 H13A 1.0000
C14 C26 1.558(2)
C14 C15 1.563(2)
C15 C16 1.538(2)
C15 H15A 0.9900
C15 H15B 0.9900
C16 C17 1.527(2)
C16 H16A 0.9900
C16 H16B 0.9900
C17 C27 1.528(2)
C17 C18 1.542(2)
C17 C22 1.546(2)
C18 C19 1.540(2)
C18 H18A 1.0000
C19 C20 1.515(2)
C19 C21 1.569(2)
C19 H19A 1.0000
C20 C29 1.503(2)
C21 C22 1.540(3)
C21 H21A 0.9900
C21 H21B 0.9900
C22 H22A 0.9900
C22 H22B 0.9900
C23 H23A 0.9800
C23 H23B 0.9800
C23 H23C 0.9800
C24 H24A 0.9800
C24 H24B 0.9800
C24 H24C 0.9800
C25 H25A 0.9800
C25 H25B 0.9800
C25 H25C 0.9800
C26 H26A 0.9800
C26 H26B 0.9800
C26 H26C 0.9800
C28 H28A 0.9800
C28 H28B 0.9800
C28 H28C 0.9800
C29 H29A 0.9800
C29 H29B 0.9800
C29 H29C 0.9800

loop_
_geom_hbond_atom_site_label_D
_geom_hbond_atom_site_label_H
_geom_hbond_atom_site_label_A
_geom_hbond_site_symmetry_A
_geom_hbond_distance_DH
_geom_hbond_distance_HA
_geom_hbond_distance_DA
_geom_hbond_angle_DHA
_geom_hbond_publ_flag
C28 H28A O1 1_465 0.98 2.60 3.178(2) 118 y
C28 H28B O1 2_656 0.98 2.59 3.272(3) 127 y

loop_
_geom_torsion_atom_site_label_1
_geom_torsion_atom_site_label_2
_geom_torsion_atom_site_label_3
_geom_torsion_atom_site_label_4
_geom_torsion
C10 C1 C2 C3 -174.50(15)
O1 C4 C5 C6 55.9(2)
C23 C4 C5 C6 -120.78(17)
O1 C4 C5 C10 -70.3(2)
C23 C4 C5 C10 113.01(17)
C4 C5 C6 C7 170.99(13)
C10 C5 C6 C7 -61.22(17)
C5 C6 C7 C8 57.12(17)
C6 C7 C8 C25 71.70(16)
C6 C7 C8 C9 -49.39(17)
C6 C7 C8 C14 -167.39(12)
C7 C8 C9 C11 -178.04(13)
C25 C8 C9 C11 63.23(17)
C14 C8 C9 C11 -58.39(16)
C7 C8 C9 C10 48.85(17)
C25 C8 C9 C10 -69.88(17)
C14 C8 C9 C10 168.49(12)
C4 C5 C10 C24 56.14(18)
C6 C5 C10 C24 -68.69(17)
C4 C5 C10 C1 -58.76(17)
C6 C5 C10 C1 176.41(13)
C4 C5 C10 C9 -177.86(13)
C6 C5 C10 C9 57.31(16)
C2 C1 C10 C24 172.80(14)
C2 C1 C10 C5 -67.21(18)
C2 C1 C10 C9 50.09(18)
C11 C9 C10 C24 -60.36(18)
C8 C9 C10 C24 71.84(17)
C11 C9 C10 C5 175.03(13)
C8 C9 C10 C5 -52.78(16)
C11 C9 C10 C1 55.96(17)
C8 C9 C10 C1 -171.85(13)
C10 C9 C11 C12 -169.10(13)
C8 C9 C11 C12 56.39(17)
C9 C11 C12 C13 -54.56(18)
C11 C12 C13 C18 -177.28(13)
C11 C12 C13 C14 57.27(18)
C18 C13 C14 C26 -64.09(16)
C12 C13 C14 C26 62.23(17)
C18 C13 C14 C15 52.06(16)
C12 C13 C14 C15 178.38(13)
C18 C13 C14 C8 173.74(12)
C12 C13 C14 C8 -59.94(15)
C7 C8 C14 C26 55.22(16)
C25 C8 C14 C26 174.37(13)
C9 C8 C14 C26 -63.47(15)
C7 C8 C14 C13 177.66(12)
C25 C8 C14 C13 -63.19(15)
C9 C8 C14 C13 58.97(14)
C7 C8 C14 C15 -62.86(15)
C25 C8 C14 C15 56.28(17)
C9 C8 C14 C15 178.45(12)
C26 C14 C15 C16 65.12(17)
C13 C14 C15 C16 -54.48(17)
C8 C14 C15 C16 -173.85(13)
C14 C15 C16 C17 58.37(18)
C15 C16 C17 C27 66.66(17)
C15 C16 C17 C18 -57.24(18)
C15 C16 C17 C22 -170.80(13)
C12 C13 C18 C19 51.31(19)
C14 C13 C18 C19 177.25(13)
C12 C13 C18 C17 176.86(14)
C14 C13 C18 C17 -57.21(17)
C16 C17 C18 C13 59.01(18)
C27 C17 C18 C13 -63.27(18)
C22 C17 C18 C13 -175.40(13)
C16 C17 C18 C19 -168.54(14)
C27 C17 C18 C19 69.18(17)
C22 C17 C18 C19 -42.95(16)
C13 C18 C19 C20 -86.52(18)
C17 C18 C19 C20 144.07(15)
C13 C18 C19 C21 155.79(15)
C17 C18 C19 C21 26.38(17)
C18 C19 C20 O2 -30.7(2)
C21 C19 C20 O2 84.3(2)
C18 C19 C20 C29 151.45(15)
C21 C19 C20 C29 -93.53(18)
C20 C19 C21 C22 -120.36(16)
C18 C19 C21 C22 0.73(19)
C19 C21 C22 C17 -27.28(19)
C16 C17 C22 C21 160.51(15)
C27 C17 C22 C21 -74.81(17)
C18 C17 C22 C21 42.66(17)
C28 O4 C27 O3 -1.2(3)
C28 O4 C27 C17 174.75(14)
C16 C17 C27 O3 -132.21(19)
C18 C17 C27 O3 -11.0(3)
C22 C17 C27 O3 97.7(2)
C16 C17 C27 O4 52.10(18)
C18 C17 C27 O4 173.35(14)
C22 C17 C27 O4 -78.00(17)

loop_
_cod_related_entry_id
_cod_related_entry_database
_cod_related_entry_code
1 ChemSpider 21185076
